data_7008734
loop_
_publ_author_name
'Gehrhus, Barbara'
'Hitchcock, Peter B.'
'Parruci, Massimo'

_publ_section_title
;
 Reaction of the stable silylene Si[(NCH2But)2C6H4-1,2] with lithium
 amides.
;
_journal_issue 16
_journal_name_full 'Dalton transactions (Cambridge, England : 2003)'
_journal_page_first 2720
_journal_page_last 2725
_journal_paper_doi 10.1039/b506610g
_journal_year 2005
_chemical_compound_source 'synthesis as described'
_chemical_formula_moiety 'C30 H56 Li N2 O3 Si'
_chemical_formula_sum 'C30 H56 Li N3 O3 Si'
_chemical_formula_weight 541.81
_chemical_name_common '[C6H4(NCH2tBu)Si(SNMe2)Li(thf)3]'
_space_group_crystal_system monoclinic
_space_group_IT_number 14
_space_group_name_Hall '-P 2yn'
_space_group_name_H-M_alt 'P 1 21/n 1'
_atom_sites_solution_hydrogens geom
_atom_sites_solution_primary direct
_atom_sites_solution_secondary difmap
_audit_conform_dict_location ftp://ftp.iucr.org/cifdics/cif_core.dic
_audit_conform_dict_name cif_core.dic
_audit_conform_dict_version 2.1
_audit_creation_date 2000-07-13T15:10:28-00:00
_audit_creation_method 'WinGX routine CIF_UPDATE'
_cell_angle_alpha 90
_cell_angle_beta 90.062(4)
_cell_angle_gamma 90
_cell_formula_units_Z 4
_cell_length_a 10.8302(5)
_cell_length_b 23.0640(14)
_cell_length_c 13.7482(9)
_cell_measurement_reflns_used 14330
_cell_measurement_temperature 173(2)
_cell_measurement_theta_max 25.028
_cell_measurement_theta_min 3.705
_cell_measurement_wavelength 0.71073
_cell_volume 3434.1(3)
_computing_cell_refinement 'HKL Scalepack (Otwinowski & Minor 1997)'
_computing_data_reduction 'HKL Denzo and Scalepack (Otwinowski & Minor 1997)'
_computing_molecular_graphics 'Ortep-3 for Windows (Farrugia, 1997)'
_computing_publication_material 'WinGX publication routines (Farrugia, 1999)'
_computing_structure_refinement 'SHELXL-97 (Sheldrick, 1997)'
_computing_structure_solution 'SHELXS-97 (Sheldrick, 1997)'
_diffrn_ambient_temperature 173(2)
_diffrn_measured_fraction_theta_full 0.978
_diffrn_measured_fraction_theta_max 0.978
_diffrn_measurement_device KappaCCD
_diffrn_measurement_method CCD
_diffrn_radiation_monochromator graphite
_diffrn_radiation_probe x-ray
_diffrn_radiation_type MoK\a
_diffrn_radiation_wavelength 0.71073
_diffrn_reflns_av_R_equivalents 0.056
_diffrn_reflns_av_unetI/netI 0.0633
_diffrn_reflns_limit_h_max 12
_diffrn_reflns_limit_h_min -11
_diffrn_reflns_limit_k_max 27
_diffrn_reflns_limit_k_min -25
_diffrn_reflns_limit_l_max 12
_diffrn_reflns_limit_l_min -16
_diffrn_reflns_number 16263
_diffrn_reflns_theta_full 25
_diffrn_reflns_theta_max 25
_diffrn_reflns_theta_min 3.76
_exptl_absorpt_coefficient_mu 0.099
_exptl_absorpt_correction_type none
_exptl_crystal_colour colourless
_exptl_crystal_density_diffrn 1.048
_exptl_crystal_density_method 'not measured'
_exptl_crystal_description prism
_exptl_crystal_F_000 1192
_exptl_crystal_size_max 0.4
_exptl_crystal_size_mid 0.15
_exptl_crystal_size_min 0.15
_refine_diff_density_max 0.403
_refine_diff_density_min -0.315
_refine_diff_density_rms 0.044
_refine_ls_extinction_method none
_refine_ls_goodness_of_fit_ref 1.04
_refine_ls_hydrogen_treatment constr
_refine_ls_matrix_type full
_refine_ls_number_parameters 351
_refine_ls_number_reflns 5918
_refine_ls_number_restraints 0
_refine_ls_restrained_S_all 1.04
_refine_ls_R_factor_all 0.1171
_refine_ls_R_factor_gt 0.0778
_refine_ls_shift/su_max 0.001
_refine_ls_shift/su_mean 0
_refine_ls_structure_factor_coef Fsqd
_refine_ls_weighting_details 'calc w=1/[\s^2^(Fo^2^)+(0.0987P)^2^+2.4399P] where P=(Fo^2^+2Fc^2^)/3'
_refine_ls_weighting_scheme calc
_refine_ls_wR_factor_gt 0.1972
_refine_ls_wR_factor_ref 0.2229
_reflns_number_gt 3908
_reflns_number_total 5918
_reflns_threshold_expression >2sigma(I)
_cod_data_source_file b506610g.txt
_cod_data_source_block (4)-jul1600
_cod_depositor_comments
;
 Updating space group information.

 Antanas Vaitkus,
 2018-08-02
;
_cod_original_sg_symbol_H-M P2(1)/n
_cod_database_code 7008734

loop_
_space_group_symop_id
_space_group_symop_operation_xyz
1 'x, y, z'
2 '-x+1/2, y+1/2, -z+1/2'
3 '-x, -y, -z'
4 'x-1/2, -y-1/2, z-1/2'

loop_
_atom_site_label
_atom_site_type_symbol
_atom_site_fract_x
_atom_site_fract_y
_atom_site_fract_z
_atom_site_U_iso_or_equiv
_atom_site_adp_type
_atom_site_occupancy
_atom_site_symmetry_multiplicity
_atom_site_calc_flag
_atom_site_refinement_flags
_atom_site_disorder_assembly
_atom_site_disorder_group
Li Li 0.2974(6) 0.1235(3) 0.3215(5) 0.0699(17) Uani 1 1 d . . .
Si Si 0.52809(8) 0.15353(4) 0.27957(7) 0.0486(3) Uani 1 1 d . . .
O1 O 0.3058(2) 0.10061(12) 0.45910(19) 0.0727(7) Uani 1 1 d . . .
O2 O 0.1731(3) 0.18421(15) 0.3094(4) 0.1280(15) Uani 1 1 d . . .
O3 O 0.2289(3) 0.05324(13) 0.2642(2) 0.0845(9) Uani 1 1 d . . .
N1 N 0.6403(2) 0.09595(10) 0.29361(18) 0.0451(6) Uani 1 1 d . . .
N2 N 0.6093(2) 0.19013(10) 0.37798(19) 0.0450(6) Uani 1 1 d . . .
N3 N 0.5737(3) 0.19008(12) 0.1742(2) 0.0593(8) Uani 1 1 d . . .
C1 C 0.7261(3) 0.10500(13) 0.3672(2) 0.0436(7) Uani 1 1 d . . .
C2 C 0.7073(3) 0.15860(13) 0.4163(2) 0.0436(7) Uani 1 1 d . . .
C3 C 0.7822(3) 0.17211(15) 0.4953(2) 0.0549(8) Uani 1 1 d . . .
H3 H 0.7711 0.2079 0.5283 0.066 Uiso 1 1 calc R . .
C4 C 0.8733(3) 0.13369(16) 0.5267(3) 0.0628(10) Uani 1 1 d . . .
H4 H 0.9228 0.1432 0.5815 0.075 Uiso 1 1 calc R . .
C5 C 0.8919(3) 0.08239(17) 0.4791(3) 0.0632(10) Uani 1 1 d . . .
H5 H 0.9548 0.0567 0.5005 0.076 Uiso 1 1 calc R . .
C6 C 0.8187(3) 0.06754(15) 0.3990(2) 0.0549(8) Uani 1 1 d . . .
H6 H 0.8321 0.0318 0.3662 0.066 Uiso 1 1 calc R . .
C7 C 0.6198(4) 0.03785(14) 0.2556(2) 0.0597(9) Uani 1 1 d . . .
H7A H 0.5296 0.0312 0.2526 0.072 Uiso 1 1 calc R . .
H7B H 0.6542 0.0098 0.303 0.072 Uiso 1 1 calc R . .
C8 C 0.6742(5) 0.0237(2) 0.1552(3) 0.0938(16) Uani 1 1 d . . .
C9 C 0.6075(5) 0.05721(19) 0.0756(3) 0.0843(13) Uani 1 1 d . . .
H9A H 0.5188 0.0488 0.0787 0.126 Uiso 1 1 calc R . .
H9B H 0.6396 0.0455 0.0119 0.126 Uiso 1 1 calc R . .
H9C H 0.6209 0.0989 0.0849 0.126 Uiso 1 1 calc R . .
C10 C 0.6479(9) -0.0412(2) 0.1380(4) 0.184(4) Uani 1 1 d . . .
H10A H 0.5619 -0.0497 0.1548 0.277 Uiso 1 1 calc R . .
H10B H 0.7031 -0.0645 0.1788 0.277 Uiso 1 1 calc R . .
H10C H 0.6621 -0.0506 0.0694 0.277 Uiso 1 1 calc R . .
C11 C 0.8119(6) 0.0383(4) 0.1521(4) 0.159(3) Uani 1 1 d . . .
H11A H 0.8426 0.0337 0.0855 0.238 Uiso 1 1 calc R . .
H11B H 0.8571 0.012 0.1955 0.238 Uiso 1 1 calc R . .
H11C H 0.8244 0.0784 0.1734 0.238 Uiso 1 1 calc R . .
C12 C 0.5542(3) 0.23716(13) 0.4339(3) 0.0556(9) Uani 1 1 d . . .
H12A H 0.5766 0.2314 0.503 0.067 Uiso 1 1 calc R . .
H12B H 0.4634 0.2334 0.429 0.067 Uiso 1 1 calc R . .
C13 C 0.5888(4) 0.30001(14) 0.4057(3) 0.0654(10) Uani 1 1 d . . .
C14 C 0.5393(4) 0.31549(16) 0.3056(3) 0.0864(14) Uani 1 1 d . . .
H14A H 0.449 0.3125 0.3057 0.13 Uiso 1 1 calc R . .
H14B H 0.5734 0.2887 0.2572 0.13 Uiso 1 1 calc R . .
H14C H 0.5634 0.3553 0.2892 0.13 Uiso 1 1 calc R . .
C15 C 0.5301(7) 0.34044(19) 0.4808(4) 0.131(2) Uani 1 1 d . . .
H15A H 0.5464 0.3808 0.4628 0.196 Uiso 1 1 calc R . .
H15B H 0.5654 0.3326 0.5451 0.196 Uiso 1 1 calc R . .
H15C H 0.4407 0.3338 0.4827 0.196 Uiso 1 1 calc R . .
C16 C 0.7289(4) 0.30692(19) 0.4032(4) 0.1023(17) Uani 1 1 d . . .
H16A H 0.7498 0.3451 0.3767 0.153 Uiso 1 1 calc R . .
H16B H 0.7647 0.2766 0.362 0.153 Uiso 1 1 calc R . .
H16C H 0.762 0.3035 0.4693 0.153 Uiso 1 1 calc R . .
C17 C 0.6991(4) 0.20559(19) 0.1508(3) 0.0814(12) Uani 1 1 d . . .
H17A H 0.7215 0.1888 0.0877 0.122 Uiso 1 1 calc R . .
H17B H 0.7547 0.1906 0.2011 0.122 Uiso 1 1 calc R . .
H17C H 0.7064 0.2479 0.1477 0.122 Uiso 1 1 calc R . .
C18 C 0.4868(5) 0.2058(2) 0.0980(4) 0.0984(16) Uani 1 1 d . . .
H18A H 0.4924 0.2475 0.0852 0.148 Uiso 1 1 calc R . .
H18B H 0.4028 0.1961 0.1189 0.148 Uiso 1 1 calc R . .
H18C H 0.5066 0.1843 0.0385 0.148 Uiso 1 1 calc R . .
C19 C 0.2536(4) 0.1285(3) 0.5419(4) 0.118(2) Uani 1 1 d . . .
H19A H 0.2226 0.1674 0.5237 0.142 Uiso 1 1 calc R . .
H19B H 0.1835 0.1055 0.5671 0.142 Uiso 1 1 calc R . .
C20 C 0.3464(6) 0.1336(2) 0.6142(4) 0.1069(17) Uani 1 1 d . . .
H20A H 0.3156 0.1185 0.6771 0.128 Uiso 1 1 calc R . .
H20B H 0.3695 0.1748 0.623 0.128 Uiso 1 1 calc R . .
C21 C 0.4549(4) 0.09970(19) 0.5820(3) 0.0818(12) Uani 1 1 d . . .
H21A H 0.4827 0.0727 0.6335 0.098 Uiso 1 1 calc R . .
H21B H 0.5243 0.1255 0.5642 0.098 Uiso 1 1 calc R . .
C22 C 0.4082(4) 0.06719(19) 0.4949(3) 0.0764(12) Uani 1 1 d . . .
H22A H 0.4734 0.064 0.4448 0.092 Uiso 1 1 calc R . .
H22B H 0.3812 0.0277 0.5135 0.092 Uiso 1 1 calc R . .
C23 C 0.2016(6) 0.2443(3) 0.3039(12) 0.292(9) Uani 1 1 d . . .
H23A H 0.242 0.2561 0.3655 0.351 Uiso 1 1 calc R . .
H23B H 0.262 0.2502 0.2508 0.351 Uiso 1 1 calc R . .
C24 C 0.1076(7) 0.2783(3) 0.2888(6) 0.141(2) Uani 1 1 d . . .
H24A H 0.1221 0.3044 0.2329 0.169 Uiso 1 1 calc R . .
H24B H 0.0885 0.3018 0.3472 0.169 Uiso 1 1 calc R . .
C25 C 0.0146(8) 0.2390(4) 0.2693(10) 0.230(6) Uani 1 1 d . . .
H25A H -0.0052 0.2405 0.199 0.276 Uiso 1 1 calc R . .
H25B H -0.0604 0.2506 0.3055 0.276 Uiso 1 1 calc R . .
C26 C 0.0459(4) 0.1802(3) 0.2950(4) 0.1074(18) Uani 1 1 d . . .
H26A H 0.003 0.1678 0.3551 0.129 Uiso 1 1 calc R . .
H26B H 0.0257 0.1529 0.2418 0.129 Uiso 1 1 calc R . .
C27 C 0.2188(7) 0.0400(3) 0.1643(4) 0.131(2) Uani 1 1 d . . .
H27A H 0.3005 0.0427 0.1325 0.158 Uiso 1 1 calc R . .
H27B H 0.1617 0.0674 0.1319 0.158 Uiso 1 1 calc R . .
C28 C 0.1719(10) -0.0181(4) 0.1578(5) 0.206(5) Uani 1 1 d . . .
H28A H 0.0968 -0.0187 0.1167 0.247 Uiso 1 1 calc R . .
H28B H 0.2345 -0.0437 0.1277 0.247 Uiso 1 1 calc R . .
C29 C 0.1438(9) -0.0377(3) 0.2514(5) 0.163(3) Uani 1 1 d . . .
H29A H 0.188 -0.0744 0.2651 0.195 Uiso 1 1 calc R . .
H29B H 0.054 -0.0448 0.2575 0.195 Uiso 1 1 calc R . .
C30 C 0.1817(7) 0.0060(2) 0.3179(4) 0.131(2) Uani 1 1 d . . .
H30A H 0.1106 0.0187 0.3577 0.157 Uiso 1 1 calc R . .
H30B H 0.246 -0.0095 0.362 0.157 Uiso 1 1 calc R . .

loop_
_atom_site_aniso_label
_atom_site_aniso_U_11
_atom_site_aniso_U_22
_atom_site_aniso_U_33
_atom_site_aniso_U_23
_atom_site_aniso_U_13
_atom_site_aniso_U_12
Li 0.058(3) 0.063(4) 0.088(5) 0.003(3) -0.015(3) -0.003(3)
Si 0.0461(5) 0.0396(5) 0.0600(6) 0.0015(4) -0.0085(4) -0.0035(4)
O1 0.0680(15) 0.0792(18) 0.0711(17) -0.0147(14) 0.0032(13) 0.0167(13)
O2 0.0507(16) 0.088(2) 0.245(5) 0.041(3) -0.033(2) 0.0012(16)
O3 0.104(2) 0.090(2) 0.0596(17) 0.0024(14) -0.0012(15) -0.0439(17)
N1 0.0543(15) 0.0386(14) 0.0422(14) 0.0026(11) -0.0007(12) 0.0005(11)
N2 0.0449(14) 0.0349(13) 0.0553(16) -0.0019(11) -0.0019(12) -0.0006(11)
N3 0.0676(18) 0.0530(16) 0.0572(18) 0.0134(14) -0.0192(14) -0.0034(14)
C1 0.0485(17) 0.0428(17) 0.0396(17) 0.0097(13) 0.0051(13) -0.0006(13)
C2 0.0446(16) 0.0400(16) 0.0463(17) 0.0097(14) -0.0009(13) -0.0063(13)
C3 0.061(2) 0.0502(19) 0.053(2) 0.0063(15) -0.0082(16) -0.0097(16)
C4 0.069(2) 0.064(2) 0.055(2) 0.0156(18) -0.0180(17) -0.0073(18)
C5 0.062(2) 0.066(2) 0.062(2) 0.0248(19) -0.0105(17) 0.0072(18)
C6 0.061(2) 0.0513(19) 0.053(2) 0.0115(16) 0.0066(16) 0.0097(16)
C7 0.092(3) 0.0414(18) 0.0456(19) -0.0031(15) -0.0053(17) 0.0076(17)
C8 0.153(5) 0.084(3) 0.044(2) -0.010(2) -0.004(2) 0.048(3)
C9 0.131(4) 0.072(3) 0.049(2) -0.0077(19) -0.006(2) 0.015(3)
C10 0.415(13) 0.071(3) 0.067(3) -0.025(3) -0.031(5) 0.089(5)
C11 0.131(5) 0.282(10) 0.063(3) -0.001(4) 0.022(3) 0.108(6)
C12 0.058(2) 0.0400(18) 0.069(2) -0.0010(16) 0.0021(17) -0.0006(14)
C13 0.082(3) 0.0400(18) 0.074(3) -0.0015(17) -0.006(2) -0.0010(17)
C14 0.110(3) 0.043(2) 0.106(3) 0.016(2) -0.027(3) 0.003(2)
C15 0.225(7) 0.044(2) 0.123(5) -0.017(3) 0.043(4) 0.016(3)
C16 0.097(3) 0.058(2) 0.151(5) 0.032(3) -0.042(3) -0.033(2)
C17 0.095(3) 0.075(3) 0.074(3) 0.027(2) -0.005(2) -0.019(2)
C18 0.119(4) 0.089(3) 0.087(3) 0.020(3) -0.048(3) 0.016(3)
C19 0.071(3) 0.156(5) 0.127(5) -0.076(4) 0.008(3) 0.019(3)
C20 0.144(5) 0.111(4) 0.065(3) -0.005(3) -0.002(3) 0.044(4)
C21 0.082(3) 0.080(3) 0.084(3) 0.022(2) -0.003(2) -0.014(2)
C22 0.079(3) 0.084(3) 0.066(3) 0.012(2) 0.018(2) 0.025(2)
C23 0.088(5) 0.082(5) 0.71(3) 0.058(9) -0.078(9) 0.013(4)
C24 0.132(5) 0.104(4) 0.188(7) -0.018(5) -0.018(5) 0.015(4)
C25 0.126(6) 0.111(6) 0.453(18) 0.001(8) -0.092(9) 0.032(5)
C26 0.054(2) 0.143(5) 0.126(4) 0.047(4) -0.005(2) -0.018(3)
C27 0.190(6) 0.140(5) 0.064(3) 0.003(3) -0.007(3) -0.067(5)
C28 0.321(12) 0.201(9) 0.096(5) -0.060(5) 0.069(6) -0.133(8)
C29 0.280(9) 0.116(5) 0.092(4) -0.013(4) -0.001(5) -0.095(6)
C30 0.205(6) 0.107(4) 0.080(3) 0.000(3) 0.011(4) -0.089(4)

loop_
_atom_type_symbol
_atom_type_description
_atom_type_scat_dispersion_real
_atom_type_scat_dispersion_imag
_atom_type_scat_source
C C 0.0033 0.0016 'International Tables Vol C Tables 4.2.6.8 and 6.1.1.4'
H H 0 0 'International Tables Vol C Tables 4.2.6.8 and 6.1.1.4'
Li Li -0.0003 0.0001 'International Tables Vol C Tables 4.2.6.8 and 6.1.1.4'
N N 0.0061 0.0033 'International Tables Vol C Tables 4.2.6.8 and 6.1.1.4'
O O 0.0106 0.006 'International Tables Vol C Tables 4.2.6.8 and 6.1.1.4'
Si Si 0.0817 0.0704 'International Tables Vol C Tables 4.2.6.8 and 6.1.1.4'

loop_
_geom_angle_atom_site_label_1
_geom_angle_atom_site_label_2
_geom_angle_atom_site_label_3
_geom_angle
_geom_angle_site_symmetry_1
_geom_angle_site_symmetry_3
_geom_angle_publ_flag
O3 Li O2 107.5(3) . . ?
O3 Li O1 100.6(3) . . ?
O2 Li O1 107.8(4) . . ?
O3 Li Si 119.1(3) . . ?
O2 Li Si 116.3(3) . . ?
O1 Li Si 103.7(3) . . ?
N3 Si N1 104.59(13) . . ?
N3 Si N2 104.82(13) . . ?
N1 Si N2 86.39(11) . . ?
N3 Si Li 124.91(17) . . ?
N1 Si Li 114.64(16) . . ?
N2 Si Li 114.41(18) . . ?
C19 O1 C22 106.0(3) . . ?
C19 O1 Li 129.0(4) . . ?
C22 O1 Li 120.5(3) . . ?
C26 O2 C23 105.8(4) . . ?
C26 O2 Li 130.3(4) . . ?
C23 O2 Li 123.7(4) . . ?
C27 O3 C30 108.3(4) . . ?
C27 O3 Li 127.1(4) . . ?
C30 O3 Li 124.7(3) . . ?
C1 N1 C7 120.1(2) . . ?
C1 N1 Si 114.58(19) . . ?
C7 N1 Si 122.4(2) . . ?
C2 N2 C12 120.2(3) . . ?
C2 N2 Si 114.02(19) . . ?
C12 N2 Si 122.6(2) . . ?
C17 N3 C18 112.8(3) . . ?
C17 N3 Si 124.9(2) . . ?
C18 N3 Si 122.3(3) . . ?
N1 C1 C6 128.0(3) . . ?
N1 C1 C2 112.3(2) . . ?
C6 C1 C2 119.6(3) . . ?
N2 C2 C3 128.6(3) . . ?
N2 C2 C1 112.6(3) . . ?
C3 C2 C1 118.8(3) . . ?
C2 C3 C4 120.7(3) . . ?
C5 C4 C3 120.4(3) . . ?
C4 C5 C6 120.3(3) . . ?
C1 C6 C5 120.1(3) . . ?
N1 C7 C8 117.3(3) . . ?
C9 C8 C11 109.4(5) . . ?
C9 C8 C7 110.9(4) . . ?
C11 C8 C7 110.7(4) . . ?
C9 C8 C10 107.2(4) . . ?
C11 C8 C10 112.9(6) . . ?
C7 C8 C10 105.8(4) . . ?
N2 C12 C13 117.8(3) . . ?
C14 C13 C16 107.8(4) . . ?
C14 C13 C15 108.8(4) . . ?
C16 C13 C15 111.5(4) . . ?
C14 C13 C12 111.2(3) . . ?
C16 C13 C12 110.2(3) . . ?
C15 C13 C12 107.5(3) . . ?
C20 C19 O1 108.4(4) . . ?
C19 C20 C21 108.0(4) . . ?
C20 C21 C22 103.7(4) . . ?
O1 C22 C21 105.4(3) . . ?
C24 C23 O2 115.2(6) . . ?
C23 C24 C25 101.9(6) . . ?
C24 C25 C26 113.4(6) . . ?
O2 C26 C25 101.8(5) . . ?
O3 C27 C28 106.8(5) . . ?
C29 C28 C27 108.8(5) . . ?
C28 C29 C30 107.4(5) . . ?
O3 C30 C29 108.5(4) . . ?

loop_
_geom_bond_atom_site_label_1
_geom_bond_atom_site_label_2
_geom_bond_distance
_geom_bond_site_symmetry_2
_geom_bond_publ_flag
Li O3 1.948(7) . ?
Li O2 1.950(7) . ?
Li O1 1.966(8) . ?
Si N3 1.748(3) . ?
Si N1 1.811(3) . ?
Si N2 1.821(3) . ?
O1 C19 1.425(5) . ?
O1 C22 1.438(4) . ?
O2 C26 1.394(5) . ?
O2 C23 1.422(7) . ?
O3 C27 1.411(6) . ?
O3 C30 1.413(5) . ?
N1 C1 1.389(4) . ?
N1 C7 1.455(4) . ?
N2 C2 1.390(4) . ?
N2 C12 1.457(4) . ?
N3 C17 1.441(5) . ?
N3 C18 1.453(4) . ?
C1 C6 1.393(4) . ?
C1 C2 1.423(4) . ?
C2 C3 1.391(4) . ?
C3 C4 1.394(5) . ?
C4 C5 1.367(5) . ?
C5 C6 1.399(5) . ?
C7 C8 1.537(5) . ?
C8 C9 1.521(6) . ?
C8 C11 1.529(8) . ?
C8 C10 1.542(8) . ?
C12 C13 1.546(5) . ?
C13 C14 1.520(6) . ?
C13 C16 1.526(6) . ?
C13 C15 1.531(6) . ?
C19 C20 1.418(7) . ?
C20 C21 1.480(6) . ?
C21 C22 1.500(6) . ?
C23 C24 1.301(8) . ?
C24 C25 1.381(9) . ?
C25 C26 1.442(9) . ?
C27 C28 1.435(9) . ?
C28 C29 1.399(9) . ?
C29 C30 1.420(7) . ?
